data_1538443
loop_
_publ_author_name
'Onorato, E.'

_publ_section_title
;
 Roentgenographische Untersuchungen ueber den Kobaltglanz
;
_journal_name_full
;
Neues Jahrbuch fuer Mineralogie. Abhandlungen (Band-Nr) (1950-)
;
_journal_page_first 41
_journal_page_last 51
_journal_volume 91
_journal_year 1957
_chemical_formula_sum 'As Co S'
_chemical_name_systematic 'Co As S'
_space_group_IT_number 205
_symmetry_space_group_name_Hall '-P 2ac 2ab 3'
_symmetry_space_group_name_H-M 'P a -3'
_cell_angle_alpha 90
_cell_angle_beta 90
_cell_angle_gamma 90
_cell_formula_units_Z 4
_cell_length_a 5.59
_cell_length_b 5.59
_cell_length_c 5.59
_cell_volume 174.677
_citation_journal_id_ASTM NJMIAK
_cod_data_source_file Onorato_NJMIAK_1957_54.cif
_cod_data_source_block As1Co1S1
_cod_original_cell_volume 174.6769
_cod_original_formula_sum 'As1 Co1 S1'
_cod_database_code 1538443

loop_
_symmetry_equiv_pos_as_xyz
x,y,z
-x+1/2,-y,z+1/2
x+1/2,-y+1/2,-z
-x,y+1/2,-z+1/2
z,x,y
-z+1/2,-x,y+1/2
z+1/2,-x+1/2,-y
-z,x+1/2,-y+1/2
y,z,x
y+1/2,-z+1/2,-x
-y,z+1/2,-x+1/2
-y+1/2,-z,x+1/2
-x,-y,-z
x-1/2,y,-z-1/2
-x-1/2,y-1/2,z
x,-y-1/2,z-1/2
-z,-x,-y
z-1/2,x,-y-1/2
-z-1/2,x-1/2,y
z,-x-1/2,y-1/2
-y,-z,-x
-y-1/2,z-1/2,x
y,-z-1/2,x-1/2
y-1/2,z,-x-1/2

loop_
_atom_site_label
_atom_site_type_symbol
_atom_site_fract_x
_atom_site_fract_y
_atom_site_fract_z
_atom_site_occupancy
_atom_site_U_iso_or_equiv
S1 S 0.386 0.386 0.386 0.5 0.0
As1 As 0.386 0.386 0.386 0.5 0.0
Co1 Co 0 0 0 1 0.0
